data_7207681
loop_
_publ_author_name
'Shepherd, Helena J.'
'Rosa, Patrick'
'Vendier, Laure'
'Casati, Nicola'
'L\'etard, Jean-Fran\,cois'
'Bousseksou, Azzedine'
'Guionneau, Philippe'
'Moln\'ar, G\'abor'

_publ_section_title
;
 High-pressure spin-crossover in a dinuclear Fe(ii) complex.
;
_journal_issue 15
_journal_name_full 'Physical chemistry chemical physics : PCCP'
_journal_page_first 5265
_journal_page_last 5271
_journal_paper_doi 10.1039/c2cp23940j
_journal_volume 14
_journal_year 2012
_chemical_formula_moiety 'C36 H26 Fe2 N16 S4, 2(C H4 O)'
_chemical_formula_sum 'C38 H34 Fe2 N16 O2 S4'
_chemical_formula_weight 984.78
_chemical_name_systematic
;
?
;
_space_group_crystal_system monoclinic
_space_group_IT_number 14
_space_group_name_Hall '-P 2yn'
_space_group_name_H-M_alt 'P 1 21/n 1'
_symmetry_space_group_name_Hall '-P 2yn'
_symmetry_space_group_name_H-M 'P 1 21/n 1'
_atom_sites_solution_hydrogens geom
_atom_sites_solution_primary direct
_atom_sites_solution_secondary difmap
_audit_creation_method SHELXL-97
_cell_angle_alpha 90.00
_cell_angle_beta 111.53(18)
_cell_angle_gamma 90.00
_cell_formula_units_Z 2
_cell_length_a 15.186(19)
_cell_length_b 7.967(3)
_cell_length_c 18.57(3)
_cell_measurement_reflns_used 652
_cell_measurement_temperature 295(2)
_cell_measurement_theta_max 27.9016
_cell_measurement_theta_min 1.4386
_cell_volume 2090(5)
_computing_cell_refinement
;
CrysAlisPro, Oxford Diffraction Ltd.,
Version 1.171.34.40 (release 27-08-2010 CrysAlis171 .NET)
(compiled Aug 27 2010,11:50:40)
;
_computing_data_collection
;
CrysAlisPro, Oxford Diffraction Ltd.,
Version 1.171.34.40 (release 27-08-2010 CrysAlis171 .NET)
(compiled Aug 27 2010,11:50:40)
;
_computing_data_reduction
;
Absorb Angel (2004) J. Appl. Cryst. 37:486-492
;
_computing_molecular_graphics
;
O. V. Dolomanov, L. J. Bourhis, R. J. Gildea, J. A. K. Howard and H. Puschmann,
OLEX2: a complete structure solution, refinement and analysis program.
J. Appl. Cryst. (2009). 42, 339-341.
;
_computing_publication_material
;
O. V. Dolomanov, L. J. Bourhis, R. J. Gildea, J. A. K. Howard and H. Puschmann,
OLEX2: a complete structure solution, refinement and analysis program.
J. Appl. Cryst. (2009). 42, 339-341.
;
_computing_structure_refinement 'SHELXL-97 (Sheldrick, 1997)'
_computing_structure_solution 'see _refine_special_details'
_diffrn_ambient_pressure 600000
_diffrn_ambient_temperature 295(2)
_diffrn_measured_fraction_theta_full 0.520
_diffrn_measured_fraction_theta_max 0.515
_diffrn_measurement_device_type 'Xcalibur, Eos, Gemini ultra'
_diffrn_measurement_method '\w scans'
_diffrn_radiation_monochromator graphite
_diffrn_radiation_source 'fine-focus sealed tube'
_diffrn_radiation_type 'Mo K\a'
_diffrn_radiation_wavelength 0.71073
_diffrn_reflns_av_R_equivalents 0.0983
_diffrn_reflns_av_sigmaI/netI 0.1121
_diffrn_reflns_limit_h_max 10
_diffrn_reflns_limit_h_min -10
_diffrn_reflns_limit_k_max 6
_diffrn_reflns_limit_k_min -6
_diffrn_reflns_limit_l_max 11
_diffrn_reflns_limit_l_min -12
_diffrn_reflns_number 2768
_diffrn_reflns_theta_full 17.00
_diffrn_reflns_theta_max 17.22
_diffrn_reflns_theta_min 2.17
_diffrn_source 'Enhance (Mo) X-ray Source'
_exptl_absorpt_coefficient_mu 0.951
_exptl_absorpt_correction_type gaussian
_exptl_absorpt_process_details
;
Gaussian integration over a grid
of 16 x 16 x 16 points = 4096 total grid points
Based upon method of Burnham (1966)

Data corrected for diamond-anvil cell absorption
Note that exptl_absorpt_correction_tmin and _tmax
the total correction factors applied to the intensities
The individual factors are:
range of dac transmission factors (min-max) 0.490 0.564
range of gasket transmission (min-max) 0.787 0.985
range of P media transmission (min-max) 1.000 1.000

thickness of diamond anvil 1: 1.430 mm, mu = 0.2000 mm-1
thickness of platten 1: 0.000 mm, mu = 0.0000 mm-1

thickness of diamond anvil 2: 1.430 mm, mu = 0.2000 mm-1
thickness of platten 2: 0.000 mm, mu = 0.0000 mm-1

Gasket shadowing corrections were made based upon
Gasket thickness = 220.0 microns, radius = 375.0 microns
Gasket absorption coeff = 27.90 mm-1
REFLECTION WAS CONSIDERED TOTALLY OBSCURED IF
FRACTION CRYSTAL ILLUMINATED WAS LESS THAN 0.20

Non-absorbing pressure medium
;
_exptl_crystal_density_diffrn 1.555
_exptl_crystal_density_method 'not measured'
_exptl_crystal_F_000 996
_exptl_crystal_size_max 0.23
_exptl_crystal_size_mid 0.19
_exptl_crystal_size_min 0.13
_refine_diff_density_max 0.326
_refine_diff_density_min -0.355
_refine_diff_density_rms 0.087
_refine_ls_extinction_method none
_refine_ls_goodness_of_fit_ref 1.108
_refine_ls_hydrogen_treatment riding
_refine_ls_matrix_type full
_refine_ls_number_parameters 99
_refine_ls_number_reflns 654
_refine_ls_number_restraints 51
_refine_ls_restrained_S_all 1.090
_refine_ls_R_factor_all 0.1389
_refine_ls_R_factor_gt 0.0886
_refine_ls_shift/su_max 0.000
_refine_ls_shift/su_mean 0.000
_refine_ls_structure_factor_coef Fsqd
_refine_ls_weighting_details 'calc w=1/[\s^2^(Fo^2^)+(0.1061P)^2^+22.3275P] where P=(Fo^2^+2Fc^2^)/3'
_refine_ls_weighting_scheme calc
_refine_ls_wR_factor_gt 0.2014
_refine_ls_wR_factor_ref 0.2592
_reflns_number_gt 435
_reflns_number_total 654
_reflns_threshold_expression >2sigma(I)
_cod_data_source_file c2cp23940j.txt
_cod_data_source_block 6-kbar
_cod_depositor_comments
;
The following automatic conversions were performed:

'_exptl_absorpt_correction_type' value 'Gaussian' changed to
'gaussian' according to
/home/saulius/struct/CIF-dictionaries/cif_core.dic dictionary named
'cif_core.dic' version 2.4.1 from 2010-06-29.

Automatic conversion script
Id: cif_fix_values 1715 2011-07-08 13:25:40Z adriana 
;
_cod_original_cell_volume 2090(4)
_cod_original_formula_sum 'C38 H34 Fe2 N16 S4 O2'
_cod_database_code 7207681

loop_
_symmetry_equiv_pos_as_xyz
'x, y, z'
'-x+1/2, y+1/2, -z+1/2'
'-x, -y, -z'
'x-1/2, -y-1/2, z-1/2'

loop_
_atom_site_label
_atom_site_type_symbol
_atom_site_fract_x
_atom_site_fract_y
_atom_site_fract_z
_atom_site_U_iso_or_equiv
_atom_site_adp_type
_atom_site_occupancy
_atom_site_symmetry_multiplicity
_atom_site_calc_flag
_atom_site_refinement_flags
Fe1 Fe 0.5622(4) 0.3919(4) 0.8175(3) 0.067(4) Uani 1 1 d U
S2 S 0.2730(8) 0.1040(8) 0.7947(6) 0.092(8) Uani 1 1 d U
S1 S 0.8907(7) 0.5518(9) 0.9168(6) 0.089(8) Uani 1 1 d U
N1 N 0.6236(13) 0.3420(17) 0.9373(9) 0.045(6) Uiso 1 1 d G
C8 C 0.6703(14) 0.1904(16) 0.9619(10) 0.045(6) Uiso 1 1 d GU
C7 C 0.7123(14) 0.1558(14) 1.0406(11) 0.045(6) Uiso 1 1 d GU
H7 H 0.7435 0.0544 1.0571 0.054 Uiso 1 1 calc R
C6 C 0.7076(14) 0.2727(18) 1.0946(9) 0.055(7) Uiso 1 1 d GU
H6 H 0.7356 0.2496 1.1472 0.065 Uiso 1 1 calc R
C5 C 0.6609(14) 0.4243(16) 1.0700(10) 0.050(6) Uiso 1 1 d GU
H5 H 0.6577 0.5026 1.1061 0.060 Uiso 1 1 calc R
C4 C 0.6189(13) 0.4589(14) 0.9913(10) 0.045(6) Uiso 1 1 d GU
N2 N 0.5395(13) 0.6139(14) 0.8748(10) 0.038(5) Uiso 1 1 d G
C3 C 0.5770(16) 0.6057(15) 0.9570(10) 0.047(6) Uiso 1 1 d GU
C2 C 0.5592(16) 0.762(2) 0.9859(9) 0.055(7) Uiso 1 1 d GU
H2 H 0.5763 0.7905 1.0378 0.067 Uiso 1 1 calc R
C1 C 0.5106(15) 0.8665(16) 0.9217(11) 0.064(8) Uiso 1 1 d GU
H1 H 0.4904 0.9757 0.9241 0.076 Uiso 1 1 calc R
N7 N 0.4984(14) 0.7750(15) 0.8530(9) 0.056(6) Uiso 1 1 d G
H7A H 0.4710 0.8110 0.8064 0.068 Uiso 1 1 calc R
C18 C 0.362(3) 0.208(3) 0.8001(19) 0.045(8) Uiso 1 1 d .
C17 C 0.781(3) 0.508(3) 0.8728(19) 0.055(8) Uiso 1 1 d .
N3 N 0.6273(12) 0.1440(15) 0.8251(11) 0.063(7) Uiso 1 1 d G
C9 C 0.6732(16) 0.0873(19) 0.9024(10) 0.044(6) Uiso 1 1 d GU
C10 C 0.7250(16) -0.0600(18) 0.9005(10) 0.058(7) Uiso 1 1 d GU
H10 H 0.7616 -0.1229 0.9432 0.070 Uiso 1 1 calc R
C11 C 0.7111(13) -0.0943(17) 0.8220(12) 0.060(8) Uiso 1 1 d GU
H11 H 0.7370 -0.1836 0.8043 0.072 Uiso 1 1 calc R
N8 N 0.6507(13) 0.0317(19) 0.7754(9) 0.062(7) Uiso 1 1 d G
H8 H 0.6316 0.0389 0.7258 0.075 Uiso 1 1 calc R
N6 N 0.428(2) 0.288(2) 0.8014(17) 0.061(7) Uiso 1 1 d .
N5 N 0.700(2) 0.481(2) 0.8364(16) 0.061(7) Uiso 1 1 d .
O1 O 0.398(3) -0.124(3) 0.698(2) 0.147(10) Uiso 1 1 d U
C19 C 0.398(4) -0.134(4) 0.624(3) 0.157(17) Uiso 1 1 d U
H19A H 0.4072 -0.2487 0.6125 0.235 Uiso 1 1 calc R
H19B H 0.4490 -0.0668 0.6206 0.235 Uiso 1 1 calc R
H19C H 0.3391 -0.0937 0.5879 0.235 Uiso 1 1 calc R
N4 N 0.5230(12) 0.4528(18) 0.6956(9) 0.050(6) Uiso 1 1 d G
C12 C 0.4621(12) 0.3481(16) 0.6394(12) 0.073(8) Uiso 1 1 d GU
H12 H 0.4287 0.2647 0.6535 0.088 Uiso 1 1 calc R
C13 C 0.4513(14) 0.3680(19) 0.5623(10) 0.072(8) Uiso 1 1 d GU
H13 H 0.4106 0.2979 0.5246 0.086 Uiso 1 1 calc R
C14 C 0.5014(14) 0.493(2) 0.5413(9) 0.055(7) Uiso 1 1 d GU
C15 C 0.5622(12) 0.5974(18) 0.5975(11) 0.062(7) Uiso 1 1 d GU
H15 H 0.5957 0.6808 0.5835 0.075 Uiso 1 1 calc R
C16 C 0.5731(11) 0.5775(17) 0.6747(10) 0.068(8) Uiso 1 1 d GU
H16 H 0.6138 0.6476 0.7123 0.082 Uiso 1 1 calc R

loop_
_atom_site_aniso_label
_atom_site_aniso_U_11
_atom_site_aniso_U_22
_atom_site_aniso_U_33
_atom_site_aniso_U_23
_atom_site_aniso_U_13
_atom_site_aniso_U_12
Fe1 0.072(5) 0.047(2) 0.053(5) -0.004(2) -0.010(4) 0.002(2)
S2 0.089(10) 0.073(5) 0.087(11) 0.021(5) 0.001(9) -0.011(5)
S1 0.055(9) 0.087(5) 0.095(11) -0.008(5) -0.008(9) -0.002(5)

loop_
_atom_type_symbol
_atom_type_description
_atom_type_scat_dispersion_real
_atom_type_scat_dispersion_imag
_atom_type_scat_source
C C 0.0033 0.0016 'International Tables Vol C Tables 4.2.6.8 and 6.1.1.4'
H H 0.0000 0.0000 'International Tables Vol C Tables 4.2.6.8 and 6.1.1.4'
Fe Fe 0.3463 0.8444 'International Tables Vol C Tables 4.2.6.8 and 6.1.1.4'
N N 0.0061 0.0033 'International Tables Vol C Tables 4.2.6.8 and 6.1.1.4'
O O 0.0106 0.0060 'International Tables Vol C Tables 4.2.6.8 and 6.1.1.4'
S S 0.1246 0.1234 'International Tables Vol C Tables 4.2.6.8 and 6.1.1.4'

loop_
_geom_angle_atom_site_label_1
_geom_angle_atom_site_label_2
_geom_angle_atom_site_label_3
_geom_angle
_geom_angle_site_symmetry_3
N1 Fe1 N6 96.1(10) .
N1 Fe1 N5 82.0(10) .
N6 Fe1 N5 176.5(7) .
N1 Fe1 N2 73.9(6) .
N6 Fe1 N2 94.0(10) .
N5 Fe1 N2 88.3(9) .
N1 Fe1 N4 170.4(9) .
N6 Fe1 N4 93.4(10) .
N5 Fe1 N4 88.5(10) .
N2 Fe1 N4 107.3(6) .
N1 Fe1 N3 75.4(7) .
N6 Fe1 N3 92.6(8) .
N5 Fe1 N3 84.1(8) .
N2 Fe1 N3 149.1(7) .
N4 Fe1 N3 102.3(7) .
C8 N1 C4 120.0 .
C8 N1 Fe1 119.0(8) .
C4 N1 Fe1 121.0(8) .
N1 C8 C7 120.0 .
N1 C8 C9 114.4(13) .
C7 C8 C9 125.5(13) .
C8 C7 C6 120.0 .
C5 C6 C7 120.0 .
C6 C5 C4 120.0 .
C3 C4 C5 127.8(13) .
C3 C4 N1 111.9(14) .
C5 C4 N1 120.0 .
C3 N2 N7 108.0 .
C3 N2 Fe1 114.7(8) .
N7 N2 Fe1 137.2(8) .
C4 C3 N2 118.3(14) .
C4 C3 C2 133.7(14) .
N2 C3 C2 108.0 .
C1 C2 C3 108.0 .
C2 C1 N7 108.0 .
C1 N7 N2 108.0 .
N6 C18 S2 178(3) .
N5 C17 S1 176(4) .
C9 N3 N8 108.0 .
C9 N3 Fe1 113.2(10) .
N8 N3 Fe1 137.8(11) .
C8 C9 C10 133.4(14) .
C8 C9 N3 117.9(14) .
C10 C9 N3 108.0 .
C9 C10 C11 108.0 .
C10 C11 N8 108.0 .
C11 N8 N3 108.0 .
C18 N6 Fe1 168.7(18) .
C17 N5 Fe1 156(3) .
C12 N4 C16 120.0 .
C12 N4 Fe1 120.0(9) .
C16 N4 Fe1 118.8(9) .
C13 C12 N4 120.0 .
C12 C13 C14 120.0 .
C13 C14 C15 120.0 .
C13 C14 C14 121(2) 3_666
C15 C14 C14 118(2) 3_666
C16 C15 C14 120.0 .
C15 C16 N4 120.0 .

loop_
_geom_bond_atom_site_label_1
_geom_bond_atom_site_label_2
_geom_bond_distance
_geom_bond_site_symmetry_2
Fe1 N1 2.109(15) .
Fe1 N6 2.11(4) .
Fe1 N5 2.12(3) .
Fe1 N2 2.156(16) .
Fe1 N4 2.173(18) .
Fe1 N3 2.190(13) .
S2 C18 1.56(4) .
S1 C17 1.61(3) .
N1 C8 1.3900 .
N1 C4 1.3900 .
C8 C7 1.3900 .
C8 C9 1.39(2) .
C7 C6 1.3900 .
C6 C5 1.3900 .
C5 C4 1.3900 .
C4 C3 1.371(13) .
N2 C3 1.4200 .
N2 N7 1.4200 .
C3 C2 1.4200 .
C2 C1 1.4200 .
C1 N7 1.4200 .
C18 N6 1.18(5) .
C17 N5 1.18(3) .
N3 C9 1.4200 .
N3 N8 1.4200 .
C9 C10 1.4200 .
C10 C11 1.4200 .
C11 N8 1.4200 .
O1 C19 1.38(8) .
N4 C12 1.3900 .
N4 C16 1.3900 .
C12 C13 1.3900 .
C13 C14 1.3900 .
C14 C15 1.3900 .
C14 C14 1.52(4) 3_666
C15 C16 1.3900 .
